data_4334740
loop_
_publ_author_name
'Crisita Carmen Hojilla Atienza'
'Carsten Milsmann'
'Scott P. Semproni'
'Zo\"e R. Turner'
'Paul J. Chirik'

_publ_section_title
;
 Reversible Carbon-Carbon Bond Formation Induced by Oxidation and
 Reduction at a Redox-Active Cobalt Complex
;
_journal_name_full 'Inorganic Chemistry'
_journal_page_first 5403
_journal_page_last 5417
_journal_paper_doi 10.1021/ic400352r
_journal_volume 52
_journal_year 2013
_chemical_formula_sum 'C33 H43 Co N4 O'
_chemical_formula_weight 570.64
_chemical_name_systematic
;
 ?
;
_space_group_IT_number 19
_symmetry_cell_setting orthorhombic
_symmetry_space_group_name_Hall 'P 2ac 2ab'
_symmetry_space_group_name_H-M 'P 21 21 21'
_atom_sites_solution_hydrogens geom
_atom_sites_solution_primary direct
_atom_sites_solution_secondary difmap
_audit_creation_method SHELXL-97
_cell_angle_alpha 90.000
_cell_angle_beta 90.000
_cell_angle_gamma 90.000
_cell_formula_units_Z 4
_cell_length_a 8.457(5)
_cell_length_b 17.761(5)
_cell_length_c 20.141(5)
_cell_measurement_reflns_used 7209
_cell_measurement_temperature 100(2)
_cell_measurement_theta_max 27.11
_cell_measurement_theta_min 2.50
_cell_volume 3025(2)
_computing_cell_refinement 'SHELXL-97 (Sheldrick, 2008)'
_computing_data_collection 'BRUKER APEX II software suite (Bruker AXS)'
_computing_data_reduction 'BRUKER APEX II software suite (Bruker AXS)'
_computing_molecular_graphics 'ORTEP 3 (Farrugia, 1997)'
_computing_structure_refinement 'SHELXL-97 (Sheldrick, 2008)'
_computing_structure_solution 'SIR-92 (Farrugia, 1994)'
_diffrn_ambient_temperature 100(2)
_diffrn_measured_fraction_theta_full 0.990
_diffrn_measured_fraction_theta_max 0.990
_diffrn_measurement_device_type 'Bruker APEX II CCD'
_diffrn_measurement_method 'phi and omega scans'
_diffrn_radiation_monochromator graphite
_diffrn_radiation_source 'fine-focus sealed tube'
_diffrn_radiation_type MoK\a
_diffrn_radiation_wavelength 0.71073
_diffrn_reflns_av_R_equivalents 0.0648
_diffrn_reflns_av_sigmaI/netI 0.0787
_diffrn_reflns_limit_h_max 10
_diffrn_reflns_limit_h_min -10
_diffrn_reflns_limit_k_max 23
_diffrn_reflns_limit_k_min -23
_diffrn_reflns_limit_l_max 26
_diffrn_reflns_limit_l_min -20
_diffrn_reflns_number 23711
_diffrn_reflns_theta_full 27.60
_diffrn_reflns_theta_max 27.60
_diffrn_reflns_theta_min 2.29
_exptl_absorpt_coefficient_mu 0.599
_exptl_absorpt_correction_T_max 0.7454
_exptl_absorpt_correction_T_min 0.6913
_exptl_absorpt_correction_type multi-scan
_exptl_absorpt_process_details 'SADABS V2008/1 (Bruker AXS)'
_exptl_crystal_colour black
_exptl_crystal_density_diffrn 1.253
_exptl_crystal_description shard
_exptl_crystal_F_000 1216
_exptl_crystal_size_max 0.10
_exptl_crystal_size_mid 0.057
_exptl_crystal_size_min 0.054
_refine_diff_density_max 0.417
_refine_diff_density_min -0.374
_refine_diff_density_rms 0.056
_refine_ls_abs_structure_details 'Flack H D (1983), Acta Cryst. A39, 876-881'
_refine_ls_abs_structure_Flack 0.006(14)
_refine_ls_extinction_method none
_refine_ls_goodness_of_fit_ref 0.999
_refine_ls_hydrogen_treatment constr
_refine_ls_matrix_type full
_refine_ls_number_parameters 364
_refine_ls_number_reflns 6946
_refine_ls_number_restraints 0
_refine_ls_restrained_S_all 0.999
_refine_ls_R_factor_all 0.0731
_refine_ls_R_factor_gt 0.0463
_refine_ls_shift/su_max 0.001
_refine_ls_shift/su_mean 0.000
_refine_ls_structure_factor_coef Fsqd
_refine_ls_weighting_details 'calc w=1/[\s^2^(Fo^2^)+(0.0362P)^2^+0.0000P] where P=(Fo^2^+2Fc^2^)/3'
_refine_ls_weighting_scheme calc
_refine_ls_wR_factor_gt 0.0799
_refine_ls_wR_factor_ref 0.0869
_reflns_number_gt 5305
_reflns_number_total 6946
_reflns_threshold_expression >2\s(I)
_cod_data_source_file ic400352r_si_001_6.cif
_cod_data_source_block cca44
_cod_database_code 4334740

loop_
_symmetry_equiv_pos_as_xyz
'x, y, z'
'-x+1/2, -y, z+1/2'
'x+1/2, -y+1/2, -z'
'-x, y+1/2, -z+1/2'

loop_
_atom_site_label
_atom_site_type_symbol
_atom_site_fract_x
_atom_site_fract_y
_atom_site_fract_z
_atom_site_U_iso_or_equiv
_atom_site_adp_type
_atom_site_occupancy
_atom_site_symmetry_multiplicity
_atom_site_calc_flag
_atom_site_refinement_flags
_atom_site_disorder_assembly
_atom_site_disorder_group
C1 C 0.5982(4) 0.97770(15) 0.57012(13) 0.0271(6) Uani 1 1 d . . .
H1A H 0.6801 1.0167 0.5680 0.041 Uiso 1 1 calc R . .
H1B H 0.6245 0.9416 0.6052 0.041 Uiso 1 1 calc R . .
H1C H 0.4959 1.0011 0.5798 0.041 Uiso 1 1 calc R . .
C2 C 0.5895(3) 0.93752(14) 0.50476(13) 0.0182(6) Uani 1 1 d . . .
C3 C 0.5009(3) 0.86952(14) 0.49580(13) 0.0196(6) Uani 1 1 d . . .
C4 C 0.4192(3) 0.82666(14) 0.54166(13) 0.0202(6) Uani 1 1 d . . .
H4 H 0.4137 0.8422 0.5867 0.024 Uiso 1 1 calc R . .
C5 C 0.3449(3) 0.76063(15) 0.52146(13) 0.0249(7) Uani 1 1 d . . .
H5 H 0.2873 0.7313 0.5526 0.030 Uiso 1 1 calc R . .
C6 C 0.3553(3) 0.73782(14) 0.45611(13) 0.0228(6) Uani 1 1 d . . .
H6 H 0.3063 0.6923 0.4423 0.027 Uiso 1 1 calc R . .
C7 C 0.4372(3) 0.78140(15) 0.41065(13) 0.0207(6) Uani 1 1 d . . .
C8 C 0.4701(3) 0.76820(14) 0.34208(13) 0.0173(6) Uani 1 1 d . . .
C9 C 0.4099(3) 0.70124(15) 0.30476(14) 0.0274(7) Uani 1 1 d . . .
H9A H 0.3467 0.7182 0.2668 0.041 Uiso 1 1 calc R . .
H9B H 0.3442 0.6704 0.3342 0.041 Uiso 1 1 calc R . .
H9C H 0.4995 0.6713 0.2888 0.041 Uiso 1 1 calc R . .
C10 C 0.7524(3) 1.02762(15) 0.44881(13) 0.0200(6) Uani 1 1 d . . .
C11 C 0.9182(3) 1.02130(16) 0.45237(15) 0.0303(7) Uani 1 1 d . . .
C12 C 1.0052(4) 1.08718(19) 0.44691(15) 0.0394(8) Uani 1 1 d . . .
H12 H 1.1172 1.0846 0.4492 0.047 Uiso 1 1 calc R . .
C13 C 0.9350(4) 1.15531(19) 0.43835(15) 0.0393(9) Uani 1 1 d . . .
H13 H 0.9982 1.1993 0.4348 0.047 Uiso 1 1 calc R . .
C14 C 0.7734(4) 1.16086(16) 0.43481(14) 0.0323(8) Uani 1 1 d . . .
H14 H 0.7257 1.2088 0.4286 0.039 Uiso 1 1 calc R . .
C15 C 0.6781(3) 1.09701(16) 0.44024(12) 0.0225(6) Uani 1 1 d . . .
C16 C 1.0009(4) 0.94664(18) 0.46139(18) 0.0416(9) Uani 1 1 d . . .
H16 H 0.9214 0.9062 0.4527 0.050 Uiso 1 1 calc R . .
C17 C 1.1363(4) 0.9348(2) 0.41377(19) 0.0586(11) Uani 1 1 d . . .
H17A H 1.2241 0.9682 0.4258 0.088 Uiso 1 1 calc R . .
H17B H 1.1013 0.9463 0.3685 0.088 Uiso 1 1 calc R . .
H17C H 1.1715 0.8823 0.4160 0.088 Uiso 1 1 calc R . .
C18 C 1.0554(4) 0.9383(2) 0.53388(19) 0.0515(10) Uani 1 1 d . . .
H18A H 1.0988 0.8878 0.5407 0.077 Uiso 1 1 calc R . .
H18B H 0.9651 0.9460 0.5636 0.077 Uiso 1 1 calc R . .
H18C H 1.1370 0.9759 0.5435 0.077 Uiso 1 1 calc R . .
C19 C 0.5001(3) 1.10436(16) 0.43437(13) 0.0270(6) Uani 1 1 d . . .
H19 H 0.4523 1.0541 0.4442 0.032 Uiso 1 1 calc R . .
C20 C 0.4526(4) 1.12671(17) 0.36384(16) 0.0465(9) Uani 1 1 d . . .
H20A H 0.4899 1.1779 0.3546 0.070 Uiso 1 1 calc R . .
H20B H 0.3373 1.1249 0.3597 0.070 Uiso 1 1 calc R . .
H20C H 0.5004 1.0916 0.3321 0.070 Uiso 1 1 calc R . .
C21 C 0.4335(3) 1.16096(16) 0.48408(14) 0.0302(7) Uani 1 1 d . . .
H21A H 0.4667 1.1470 0.5290 0.045 Uiso 1 1 calc R . .
H21B H 0.3178 1.1608 0.4815 0.045 Uiso 1 1 calc R . .
H21C H 0.4733 1.2114 0.4736 0.045 Uiso 1 1 calc R . .
C22 C 0.6082(3) 0.81683(13) 0.24728(11) 0.0179(5) Uani 1 1 d . . .
C23 C 0.5168(3) 0.85327(14) 0.19936(14) 0.0214(6) Uani 1 1 d . . .
C24 C 0.5760(3) 0.85626(14) 0.13485(15) 0.0257(6) Uani 1 1 d . . .
H24 H 0.5161 0.8805 0.1012 0.031 Uiso 1 1 calc R . .
C25 C 0.7205(3) 0.82448(15) 0.11906(14) 0.0264(6) Uani 1 1 d . . .
H25 H 0.7604 0.8281 0.0751 0.032 Uiso 1 1 calc R . .
C26 C 0.8061(4) 0.78768(16) 0.16720(13) 0.0258(7) Uani 1 1 d . . .
H26 H 0.9047 0.7655 0.1559 0.031 Uiso 1 1 calc R . .
C27 C 0.7513(3) 0.78241(15) 0.23182(13) 0.0209(6) Uani 1 1 d . . .
C28 C 0.3583(3) 0.88919(14) 0.21539(14) 0.0276(6) Uani 1 1 d . . .
H28 H 0.3249 0.8718 0.2605 0.033 Uiso 1 1 calc R . .
C29 C 0.2317(4) 0.8656(2) 0.16585(16) 0.0495(10) Uani 1 1 d . . .
H29A H 0.2577 0.8858 0.1219 0.074 Uiso 1 1 calc R . .
H29B H 0.1289 0.8852 0.1801 0.074 Uiso 1 1 calc R . .
H29C H 0.2271 0.8105 0.1636 0.074 Uiso 1 1 calc R . .
C30 C 0.3699(5) 0.97440(17) 0.2165(2) 0.0621(11) Uani 1 1 d . . .
H30A H 0.4197 0.9920 0.1754 0.093 Uiso 1 1 calc R . .
H30B H 0.4337 0.9902 0.2547 0.093 Uiso 1 1 calc R . .
H30C H 0.2636 0.9960 0.2202 0.093 Uiso 1 1 calc R . .
C31 C 0.8501(3) 0.74084(15) 0.28383(13) 0.0225(6) Uani 1 1 d . . .
H31 H 0.7795 0.7300 0.3225 0.027 Uiso 1 1 calc R . .
C32 C 0.9158(5) 0.66511(19) 0.25905(17) 0.0563(11) Uani 1 1 d . . .
H32A H 0.8285 0.6334 0.2435 0.084 Uiso 1 1 calc R . .
H32B H 0.9711 0.6396 0.2954 0.084 Uiso 1 1 calc R . .
H32C H 0.9898 0.6740 0.2224 0.084 Uiso 1 1 calc R . .
C33 C 0.9835(4) 0.7900(2) 0.30858(17) 0.0464(9) Uani 1 1 d . . .
H33A H 1.0600 0.7980 0.2727 0.070 Uiso 1 1 calc R . .
H33B H 1.0361 0.7652 0.3460 0.070 Uiso 1 1 calc R . .
H33C H 0.9410 0.8386 0.3231 0.070 Uiso 1 1 calc R . .
N1 N 0.6600(2) 0.95975(11) 0.44954(10) 0.0178(5) Uani 1 1 d . A .
N2 N 0.5037(3) 0.84858(13) 0.43038(11) 0.0292(6) Uani 1 1 d . A .
N3 N 0.5615(3) 0.82095(12) 0.31591(11) 0.0185(5) Uani 1 1 d . A .
Co1 Co 0.62137(4) 0.90351(2) 0.370829(18) 0.02352(10) Uani 1 1 d . . .
N4A N 0.6986(9) 0.9650(3) 0.3122(3) 0.0301(14) Uani 0.660(10) 1 d P A 1
O1A O 0.7733(7) 0.9964(3) 0.2769(2) 0.0518(10) Uiso 0.660(10) 1 d P A 1
N4B N 0.7527(17) 0.9430(7) 0.3219(6) 0.0301(14) Uani 0.340(10) 1 d P A 2
O1B O 0.8262(13) 0.9783(6) 0.2839(4) 0.0518(10) Uiso 0.340(10) 1 d P A 2

loop_
_atom_site_aniso_label
_atom_site_aniso_U_11
_atom_site_aniso_U_22
_atom_site_aniso_U_33
_atom_site_aniso_U_23
_atom_site_aniso_U_13
_atom_site_aniso_U_12
C1 0.0377(18) 0.0221(13) 0.0216(15) -0.0018(12) 0.0015(14) -0.0016(13)
C2 0.0251(16) 0.0153(12) 0.0140(14) -0.0005(10) 0.0006(12) 0.0058(11)
C3 0.0206(14) 0.0206(13) 0.0177(15) -0.0035(11) 0.0038(12) 0.0028(11)
C4 0.0281(16) 0.0207(14) 0.0119(13) -0.0010(11) 0.0035(12) 0.0038(11)
C5 0.0275(17) 0.0261(15) 0.0211(15) 0.0044(12) 0.0054(12) 0.0015(12)
C6 0.0227(16) 0.0194(13) 0.0263(15) -0.0005(12) 0.0007(13) -0.0014(12)
C7 0.0191(14) 0.0216(14) 0.0215(15) -0.0019(12) 0.0038(11) -0.0021(11)
C8 0.0140(14) 0.0181(14) 0.0196(14) -0.0030(11) 0.0002(11) -0.0007(11)
C9 0.0336(18) 0.0267(14) 0.0220(15) -0.0072(12) 0.0028(13) -0.0092(13)
C10 0.0299(16) 0.0186(14) 0.0116(15) -0.0033(11) 0.0014(12) -0.0037(12)
C11 0.0291(18) 0.0277(16) 0.0341(18) -0.0154(14) 0.0055(14) -0.0068(13)
C12 0.0332(17) 0.041(2) 0.045(2) -0.0246(17) 0.0139(15) -0.0104(16)
C13 0.062(2) 0.0337(19) 0.0224(18) -0.0073(14) 0.0235(16) -0.0262(17)
C14 0.063(2) 0.0177(15) 0.0162(16) -0.0009(12) 0.0074(16) -0.0058(15)
C15 0.0413(16) 0.0179(12) 0.0084(12) -0.0038(12) 0.0007(11) 0.0000(14)
C16 0.0236(16) 0.0301(17) 0.071(3) -0.0220(17) -0.0036(17) -0.0033(14)
C17 0.0327(19) 0.059(2) 0.084(3) -0.042(2) 0.0019(19) 0.0048(18)
C18 0.040(2) 0.0382(19) 0.077(3) -0.006(2) -0.0069(19) 0.0027(16)
C19 0.0440(17) 0.0168(14) 0.0203(15) -0.0011(13) -0.0092(13) 0.0013(14)
C20 0.077(2) 0.0372(17) 0.0257(18) -0.0072(16) -0.0182(18) 0.0220(16)
C21 0.0342(17) 0.0294(16) 0.0269(17) -0.0049(13) -0.0055(13) 0.0022(13)
C22 0.0249(14) 0.0169(12) 0.0120(13) -0.0009(10) 0.0004(12) -0.0059(12)
C23 0.0260(15) 0.0183(13) 0.0198(16) -0.0006(12) -0.0041(12) -0.0051(12)
C24 0.0364(17) 0.0234(13) 0.0174(15) 0.0041(13) -0.0070(14) -0.0088(11)
C25 0.0362(17) 0.0302(15) 0.0129(15) 0.0009(12) 0.0049(13) -0.0104(12)
C26 0.0279(16) 0.0306(15) 0.0188(16) -0.0040(13) 0.0015(12) -0.0039(13)
C27 0.0260(15) 0.0213(14) 0.0153(15) -0.0023(11) -0.0029(12) -0.0061(12)
C28 0.0291(16) 0.0308(16) 0.0230(15) 0.0033(12) -0.0028(13) 0.0036(13)
C29 0.037(2) 0.080(3) 0.032(2) 0.0031(19) -0.0048(16) -0.0055(18)
C30 0.051(2) 0.0329(18) 0.103(3) -0.005(2) -0.003(2) 0.0115(19)
C31 0.0218(16) 0.0299(15) 0.0159(14) 0.0008(12) 0.0029(12) 0.0023(12)
C32 0.092(3) 0.045(2) 0.0314(19) -0.0077(16) -0.012(2) 0.026(2)
C33 0.036(2) 0.057(2) 0.045(2) 0.0134(18) -0.0178(17) -0.0090(17)
N1 0.0230(13) 0.0138(10) 0.0165(12) 0.0001(9) -0.0031(10) -0.0010(9)
N2 0.0429(15) 0.0275(13) 0.0171(13) -0.0092(11) 0.0103(12) -0.0140(12)
N3 0.0225(13) 0.0182(11) 0.0149(12) -0.0015(9) -0.0024(10) 0.0006(9)
Co1 0.0309(2) 0.02312(17) 0.01653(17) -0.00628(18) 0.00631(18) -0.00898(18)
N4A 0.064(5) 0.013(3) 0.014(2) 0.005(2) 0.001(2) -0.012(2)
N4B 0.064(5) 0.013(3) 0.014(2) 0.005(2) 0.001(2) -0.012(2)

loop_
_atom_type_symbol
_atom_type_description
_atom_type_scat_dispersion_real
_atom_type_scat_dispersion_imag
_atom_type_scat_source
C C 0.0033 0.0016 'International Tables Vol C Tables 4.2.6.8 and 6.1.1.4'
H H 0.0000 0.0000 'International Tables Vol C Tables 4.2.6.8 and 6.1.1.4'
N N 0.0061 0.0033 'International Tables Vol C Tables 4.2.6.8 and 6.1.1.4'
O O 0.0106 0.0060 'International Tables Vol C Tables 4.2.6.8 and 6.1.1.4'
Co Co 0.3494 0.9721 'International Tables Vol C Tables 4.2.6.8 and 6.1.1.4'

loop_
_geom_angle_atom_site_label_1
_geom_angle_atom_site_label_2
_geom_angle_atom_site_label_3
_geom_angle
N1 C2 C3 112.4(2)
N1 C2 C1 125.0(2)
C3 C2 C1 122.5(2)
N2 C3 C4 120.2(2)
N2 C3 C2 109.9(2)
C4 C3 C2 129.9(3)
C3 C4 C5 119.6(2)
C6 C5 C4 119.9(2)
C5 C6 C7 119.9(2)
N2 C7 C6 119.9(2)
N2 C7 C8 110.0(2)
C6 C7 C8 130.2(3)
N3 C8 C7 112.5(2)
N3 C8 C9 124.1(2)
C7 C8 C9 123.4(2)
C15 C10 C11 121.7(3)
C15 C10 N1 119.8(3)
C11 C10 N1 118.3(2)
C12 C11 C10 117.2(3)
C12 C11 C16 120.4(3)
C10 C11 C16 122.5(3)
C13 C12 C11 122.0(3)
C12 C13 C14 120.4(3)
C13 C14 C15 120.8(3)
C10 C15 C14 117.9(3)
C10 C15 C19 122.3(3)
C14 C15 C19 119.8(3)
C17 C16 C11 113.4(3)
C17 C16 C18 111.3(3)
C11 C16 C18 109.7(3)
C15 C19 C21 111.9(2)
C15 C19 C20 110.8(3)
C21 C19 C20 110.0(2)
C27 C22 C23 122.1(2)
C27 C22 N3 118.4(2)
C23 C22 N3 119.2(2)
C24 C23 C22 117.6(3)
C24 C23 C28 119.9(2)
C22 C23 C28 122.4(2)
C25 C24 C23 121.1(3)
C26 C25 C24 119.8(3)
C25 C26 C27 121.2(3)
C26 C27 C22 118.2(3)
C26 C27 C31 119.5(3)
C22 C27 C31 122.3(2)
C30 C28 C23 111.4(3)
C30 C28 C29 109.3(3)
C23 C28 C29 111.4(2)
C33 C31 C27 110.8(2)
C33 C31 C32 110.0(3)
C27 C31 C32 113.4(2)
C2 N1 C10 120.3(2)
C2 N1 Co1 117.82(17)
C10 N1 Co1 121.70(17)
C3 N2 C7 120.4(2)
C3 N2 Co1 119.55(18)
C7 N2 Co1 119.50(18)
C8 N3 C22 120.4(2)
C8 N3 Co1 117.95(18)
C22 N3 Co1 121.57(17)
N4B Co1 N4A 21.4(4)
N4B Co1 N2 169.8(5)
N4A Co1 N2 168.8(3)
N4B Co1 N1 99.2(4)
N4A Co1 N1 99.9(2)
N2 Co1 N1 80.09(10)
N4B Co1 N3 99.2(4)
N4A Co1 N3 100.9(2)
N2 Co1 N3 80.01(10)
N1 Co1 N3 159.02(9)
O1A N4A Co1 166.4(5)
O1B N4B Co1 169.1(10)

loop_
_geom_bond_atom_site_label_1
_geom_bond_atom_site_label_2
_geom_bond_distance
C1 C2 1.499(3)
C2 N1 1.322(3)
C2 C3 1.433(3)
C3 N2 1.369(3)
C3 C4 1.382(4)
C4 C5 1.391(4)
C5 C6 1.380(4)
C6 C7 1.385(4)
C7 N2 1.378(3)
C7 C8 1.428(4)
C8 N3 1.324(3)
C8 C9 1.496(4)
C10 C15 1.394(4)
C10 C11 1.409(4)
C10 N1 1.437(3)
C11 C12 1.386(4)
C11 C16 1.510(4)
C12 C13 1.359(5)
C13 C14 1.372(5)
C14 C15 1.396(4)
C15 C19 1.515(4)
C16 C17 1.509(5)
C16 C18 1.538(5)
C19 C21 1.527(4)
C19 C20 1.529(4)
C22 C27 1.391(4)
C22 C23 1.396(4)
C22 N3 1.439(3)
C23 C24 1.393(4)
C23 C28 1.520(4)
C24 C25 1.383(4)
C25 C26 1.376(4)
C26 C27 1.385(4)
C27 C31 1.530(4)
C28 C30 1.517(4)
C28 C29 1.522(4)
C31 C33 1.511(4)
C31 C32 1.539(4)
N1 Co1 1.902(2)
N2 Co1 1.839(2)
N3 Co1 1.905(2)
Co1 N4B 1.643(14)
Co1 N4A 1.737(6)
N4A O1A 1.101(7)
N4B O1B 1.167(16)

loop_
_geom_torsion_atom_site_label_1
_geom_torsion_atom_site_label_2
_geom_torsion_atom_site_label_3
_geom_torsion_atom_site_label_4
_geom_torsion
N1 C2 C3 N2 -4.4(3)
C1 C2 C3 N2 175.3(2)
N1 C2 C3 C4 176.0(3)
C1 C2 C3 C4 -4.3(4)
N2 C3 C4 C5 2.4(4)
C2 C3 C4 C5 -178.0(3)
C3 C4 C5 C6 0.9(4)
C4 C5 C6 C7 -1.1(4)
C5 C6 C7 N2 -2.1(4)
C5 C6 C7 C8 176.8(3)
N2 C7 C8 N3 3.2(3)
C6 C7 C8 N3 -175.8(3)
N2 C7 C8 C9 -177.9(2)
C6 C7 C8 C9 3.1(5)
C15 C10 C11 C12 -0.1(4)
N1 C10 C11 C12 175.6(2)
C15 C10 C11 C16 -179.8(3)
N1 C10 C11 C16 -4.1(5)
C10 C11 C12 C13 -0.1(5)
C16 C11 C12 C13 179.6(3)
C11 C12 C13 C14 0.0(5)
C12 C13 C14 C15 0.3(5)
C11 C10 C15 C14 0.4(4)
N1 C10 C15 C14 -175.2(2)
C11 C10 C15 C19 178.2(3)
N1 C10 C15 C19 2.6(4)
C13 C14 C15 C10 -0.5(4)
C13 C14 C15 C19 -178.4(3)
C12 C11 C16 C17 -47.4(4)
C10 C11 C16 C17 132.3(3)
C12 C11 C16 C18 77.7(4)
C10 C11 C16 C18 -102.6(4)
C10 C15 C19 C21 126.7(3)
C14 C15 C19 C21 -55.5(3)
C10 C15 C19 C20 -110.2(3)
C14 C15 C19 C20 67.6(3)
C27 C22 C23 C24 -1.9(4)
N3 C22 C23 C24 172.0(2)
C27 C22 C23 C28 178.3(2)
N3 C22 C23 C28 -7.8(4)
C22 C23 C24 C25 -0.3(4)
C28 C23 C24 C25 179.5(2)
C23 C24 C25 C26 1.6(4)
C24 C25 C26 C27 -0.7(4)
C25 C26 C27 C22 -1.4(4)
C25 C26 C27 C31 179.9(2)
C23 C22 C27 C26 2.7(4)
N3 C22 C27 C26 -171.2(2)
C23 C22 C27 C31 -178.6(2)
N3 C22 C27 C31 7.5(4)
C24 C23 C28 C30 -73.5(3)
C22 C23 C28 C30 106.3(3)
C24 C23 C28 C29 48.8(3)
C22 C23 C28 C29 -131.3(3)
C26 C27 C31 C33 79.1(3)
C22 C27 C31 C33 -99.6(3)
C26 C27 C31 C32 -45.2(4)
C22 C27 C31 C32 136.1(3)
C3 C2 N1 C10 179.1(2)
C1 C2 N1 C10 -0.7(4)
C3 C2 N1 Co1 3.8(3)
C1 C2 N1 Co1 -176.0(2)
C15 C10 N1 C2 -83.4(3)
C11 C10 N1 C2 100.8(3)
C15 C10 N1 Co1 91.7(3)
C11 C10 N1 Co1 -84.0(3)
C4 C3 N2 C7 -5.7(4)
C2 C3 N2 C7 174.7(2)
C4 C3 N2 Co1 -176.9(2)
C2 C3 N2 Co1 3.5(3)
C6 C7 N2 C3 5.5(4)
C8 C7 N2 C3 -173.6(2)
C6 C7 N2 Co1 176.7(2)
C8 C7 N2 Co1 -2.4(3)
C7 C8 N3 C22 179.6(2)
C9 C8 N3 C22 0.7(4)
C7 C8 N3 Co1 -2.8(3)
C9 C8 N3 Co1 178.3(2)
C27 C22 N3 C8 -93.4(3)
C23 C22 N3 C8 92.5(3)
C27 C22 N3 Co1 89.1(3)
C23 C22 N3 Co1 -85.1(3)
C3 N2 Co1 N4B 86(3)
C7 N2 Co1 N4B -86(3)
C3 N2 Co1 N4A -92.3(11)
C7 N2 Co1 N4A 96.5(10)
C3 N2 Co1 N1 -1.3(2)
C7 N2 Co1 N1 -172.5(2)
C3 N2 Co1 N3 172.1(2)
C7 N2 Co1 N3 0.8(2)
C2 N1 Co1 N4B -171.2(5)
C10 N1 Co1 N4B 13.6(5)
C2 N1 Co1 N4A 167.1(3)
C10 N1 Co1 N4A -8.1(3)
C2 N1 Co1 N2 -1.53(19)
C10 N1 Co1 N2 -176.8(2)
C2 N1 Co1 N3 -20.2(4)
C10 N1 Co1 N3 164.6(2)
C8 N3 Co1 N4B 170.9(5)
C22 N3 Co1 N4B -11.5(5)
C8 N3 Co1 N4A -167.5(3)
C22 N3 Co1 N4A 10.1(3)
C8 N3 Co1 N2 1.2(2)
C22 N3 Co1 N2 178.8(2)
C8 N3 Co1 N1 19.8(4)
C22 N3 Co1 N1 -162.5(2)
N4B Co1 N4A O1A 1.4(14)
N2 Co1 N4A O1A -179.6(15)
N1 Co1 N4A O1A 91(2)
N3 Co1 N4A O1A -86(2)
N4A Co1 N4B O1B -1(5)
N2 Co1 N4B O1B -180(4)
N1 Co1 N4B O1B -95(6)
N3 Co1 N4B O1B 95(6)
